data_4512966
loop_
_publ_author_name
'D&#x2019;Vries, Richard F.'
'Camps, Ihosvany'
'Ellena, Javier'

_publ_section_title
;
 Exploring the System Lanthanide/Succinate in the Formation of Porous
 Metal--Organic Frameworks: Experimental and Theoretical Study
;
_journal_issue 6
_journal_name_full 'Crystal Growth &amp; Design'
_journal_page_first 3015
_journal_paper_doi 10.1021/acs.cgd.5b00426
_journal_volume 15
_journal_year 2015
_chemical_formula_moiety 'C12 H14 O14 Pr2'
_chemical_formula_sum 'C12 H14 O14 Pr2'
_chemical_formula_weight 664.05
_chemical_name_systematic
;
 ?
;
_space_group_crystal_system triclinic
_space_group_IT_number 2
_space_group_name_Hall '-P 1'
_space_group_name_H-M_alt 'P -1'
_symmetry_space_group_name_Hall '-P 1'
_symmetry_space_group_name_H-M 'P -1'
_atom_sites_solution_hydrogens mixed
_audit_creation_method SHELXL-2013
_cell_angle_alpha 112.12(4)
_cell_angle_beta 89.98(3)
_cell_angle_gamma 99.95(5)
_cell_formula_units_Z 2
_cell_length_a 7.877(10)
_cell_length_b 12.06(3)
_cell_length_c 12.275(13)
_cell_measurement_reflns_used 3829
_cell_measurement_temperature 293(2)
_cell_measurement_theta_max 26.73
_cell_measurement_theta_min 2.910
_cell_volume 1061(3)
_computing_cell_refinement 'HKL Scalepack (Otwinowski & Minor 1997)'
_computing_molecular_graphics 'Ortep for Windows (Farrugia, 2012)'
_computing_publication_material 'WinGX publication routines (Farrugia, 2012)'
_computing_structure_refinement 'SHELXL-2013 (Sheldrick, 2013)'
_diffrn_ambient_temperature 293(2)
_diffrn_measured_fraction_theta_full 0.999
_diffrn_measured_fraction_theta_max 0.997
_diffrn_radiation_type MoK\a
_diffrn_radiation_wavelength 0.71073
_diffrn_reflns_av_R_equivalents 0.1370
_diffrn_reflns_av_unetI/netI 0.0781
_diffrn_reflns_laue_measured_fraction_full 0.999
_diffrn_reflns_laue_measured_fraction_max 0.997
_diffrn_reflns_limit_h_max 9
_diffrn_reflns_limit_h_min -9
_diffrn_reflns_limit_k_max 15
_diffrn_reflns_limit_k_min -15
_diffrn_reflns_limit_l_max 15
_diffrn_reflns_limit_l_min -15
_diffrn_reflns_number 30410
_diffrn_reflns_point_group_measured_fraction_full 0.999
_diffrn_reflns_point_group_measured_fraction_max 0.997
_diffrn_reflns_theta_full 25.242
_diffrn_reflns_theta_max 26.339
_diffrn_reflns_theta_min 2.924
_exptl_absorpt_coefficient_mu 4.600
_exptl_absorpt_correction_T_max 0.951
_exptl_absorpt_correction_T_min 0.849
_exptl_crystal_colour Green
_exptl_crystal_density_diffrn 2.079
_exptl_crystal_description Neddle
_exptl_crystal_F_000 632
_exptl_crystal_size_max 0.037
_exptl_crystal_size_mid 0.022
_exptl_crystal_size_min 0.011
_refine_diff_density_max 6.958
_refine_diff_density_min -2.607
_refine_diff_density_rms 0.578
_refine_ls_extinction_coef 0.012(3)
_refine_ls_extinction_expression Fc^*^=kFc[1+0.001xFc^2^\l^3^/sin(2\q)]^-1/4^
_refine_ls_extinction_method SHELXL
_refine_ls_goodness_of_fit_ref 1.501
_refine_ls_hydrogen_treatment constr
_refine_ls_matrix_type full
_refine_ls_number_parameters 250
_refine_ls_number_reflns 4310
_refine_ls_number_restraints 0
_refine_ls_restrained_S_all 1.501
_refine_ls_R_factor_all 0.1415
_refine_ls_R_factor_gt 0.1219
_refine_ls_shift/su_max 0.000
_refine_ls_shift/su_mean 0.000
_refine_ls_structure_factor_coef Fsqd
_refine_ls_weighting_details 'w=1/[\s^2^(Fo^2^)+(0.2000P)^2^] where P=(Fo^2^+2Fc^2^)/3'
_refine_ls_weighting_scheme calc
_refine_ls_wR_factor_gt 0.3554
_refine_ls_wR_factor_ref 0.3637
_reflns_Friedel_coverage 0.000
_reflns_number_gt 3048
_reflns_number_total 4310
_reflns_threshold_expression 'I > 2\s(I)'
_cod_data_source_file cg5b00426_si_004.cif
_cod_data_source_block shelx
_cod_depositor_comments 'Adding full bibliography for 4512902--4512966.cif.'
_cod_database_code 4512966
_shelx_space_group_comment
;
The symmetry employed for this shelxl refinement is uniquely defined
by the following loop, which should always be used as a source of
symmetry information in preference to the above space-group names.
They are only intended as comments.
;
_shelx_estimated_absorpt_t_min 0.849
_shelx_estimated_absorpt_t_max 0.951
_shelxl_version_number 2013-4

loop_
_space_group_symop_operation_xyz
'x, y, z'
'-x, -y, -z'

loop_
_atom_site_label
_atom_site_type_symbol
_atom_site_fract_x
_atom_site_fract_y
_atom_site_fract_z
_atom_site_U_iso_or_equiv
_atom_site_adp_type
_atom_site_occupancy
_atom_site_site_symmetry_order
_atom_site_calc_flag
_atom_site_refinement_flags_posn
_atom_site_refinement_flags_adp
Pr1 Pr 0.99088(14) 0.14557(11) 0.85426(10) 0.0300(5) Uani 1 1 d . .
Pr2 Pr 0.49083(15) 0.14516(11) 0.75199(10) 0.0299(5) Uani 1 1 d . .
C1 C 0.638(3) 0.138(2) 1.0214(19) 0.034(5) Uani 1 1 d . .
C2 C 0.615(3) 0.167(2) 1.148(2) 0.037(5) Uani 1 1 d . .
H2A H 0.5334 0.1014 1.1558 0.045 Uiso 1 1 calc R U
H2B H 0.5655 0.2403 1.1787 0.045 Uiso 1 1 calc R U
C3 C 0.782(3) 0.1873(19) 1.2221(18) 0.034(5) Uani 1 1 d . .
H3A H 0.8673 0.2475 1.2075 0.041 Uiso 1 1 calc R U
H3B H 0.7588 0.2212 1.3047 0.041 Uiso 1 1 calc R U
C4 C 1.143(3) -0.078(3) 0.799(2) 0.046(6) Uani 1 1 d . .
C5 C 0.645(3) -0.070(2) 0.648(2) 0.037(5) Uani 1 1 d . .
C6 C 0.715(3) -0.189(2) 0.585(2) 0.043(6) Uani 1 1 d . .
H6A H 0.6277 -0.2471 0.5261 0.051 Uiso 1 1 calc R U
H6B H 0.7349 -0.2239 0.6426 0.051 Uiso 1 1 calc R U
C7 C 0.245(4) 0.473(2) 0.866(2) 0.045(6) Uani 1 1 d . .
H7A H 0.1208 0.4502 0.8492 0.054 Uiso 1 1 calc R U
H7B H 0.2891 0.5239 0.8231 0.054 Uiso 1 1 calc R U
C8 C 0.320(3) 0.363(2) 0.823(2) 0.035(5) Uani 1 1 d . .
C9 C 1.137(2) 0.145(2) 0.5790(19) 0.035(5) Uani 1 1 d . .
C10 C 0.898(4) -0.169(2) 0.5211(19) 0.052(7) Uani 1 1 d . .
H10A H 0.9792 -0.1007 0.5760 0.062 Uiso 1 1 calc R U
H10B H 0.9487 -0.2409 0.4986 0.062 Uiso 1 1 calc R U
C11 C 0.715(3) 0.456(2) 1.004(2) 0.050(7) Uani 1 1 d . .
C12 C 0.817(3) 0.359(2) 0.955(2) 0.037(5) Uani 1 1 d . .
O1 O 0.7731(19) 0.2783(14) 0.8459(12) 0.035(3) Uani 1 1 d . .
O2 O 0.948(2) 0.3528(15) 1.0049(15) 0.049(4) Uani 1 1 d . .
O3 O 1.238(2) 0.0178(14) 0.7913(15) 0.038(4) Uani 1 1 d . .
O4 O 0.990(2) -0.0736(15) 0.8216(15) 0.046(4) Uani 1 1 d . .
O5 O 0.453(2) 0.3583(15) 0.7552(16) 0.052(5) Uani 1 1 d . .
O6 O 1.2735(19) 0.2777(13) 0.8553(13) 0.034(3) Uani 1 1 d . .
O7 O 0.511(2) 0.1488(15) 0.9643(15) 0.042(3) Uani 1 1 d . .
O8 O 0.7714(19) 0.1024(15) 0.9800(14) 0.042(3) Uani 1 1 d . .
O9 O 1.0103(18) 0.1551(13) 0.6510(13) 0.028(3) Uani 1 1 d . .
O10 O 0.276(2) 0.1095(16) 0.6002(14) 0.047(4) Uani 1 1 d . .
O11 O 0.7360(19) 0.0173(13) 0.7211(12) 0.031(3) Uani 1 1 d . .
O12 O 0.490(2) -0.0725(15) 0.6199(15) 0.046(4) Uani 1 1 d . .
O13 O 0.6789(19) 0.1744(16) 0.5962(13) 0.041(4) Uani 1 1 d . .
H13A H 0.6368 0.1233 0.5144 0.062 Uiso 1 1 d R U
H13B H 0.7946 0.1590 0.6007 0.062 Uiso 1 1 d R U
O14 O 1.1698(18) 0.1765(15) 1.0324(13) 0.036(4) Uani 1 1 d . .
H14A H 1.1874 0.1025 1.0359 0.053 Uiso 1 1 d R U
H14B H 1.1219 0.2167 1.1040 0.053 Uiso 1 1 d R U

loop_
_atom_site_aniso_label
_atom_site_aniso_U_11
_atom_site_aniso_U_22
_atom_site_aniso_U_33
_atom_site_aniso_U_23
_atom_site_aniso_U_13
_atom_site_aniso_U_12
Pr1 0.0266(8) 0.0404(8) 0.0256(8) 0.0136(6) 0.0046(5) 0.0106(5)
Pr2 0.0273(8) 0.0388(9) 0.0259(8) 0.0131(6) 0.0041(5) 0.0100(5)
C1 0.032(12) 0.050(14) 0.031(12) 0.026(10) 0.003(9) 0.009(10)
C2 0.040(13) 0.045(13) 0.043(13) 0.033(11) -0.012(10) 0.010(10)
C3 0.052(14) 0.038(12) 0.017(10) 0.011(9) 0.010(9) 0.022(10)
C4 0.031(13) 0.065(17) 0.028(12) -0.002(11) -0.003(9) 0.013(11)
C5 0.033(12) 0.058(15) 0.032(12) 0.029(12) 0.013(10) 0.013(11)
C6 0.053(15) 0.043(14) 0.041(14) 0.026(12) 0.011(11) 0.011(11)
C7 0.063(16) 0.031(13) 0.046(15) 0.016(11) 0.011(12) 0.019(11)
C8 0.027(11) 0.035(12) 0.053(15) 0.027(11) 0.008(10) 0.006(9)
C9 0.016(10) 0.064(15) 0.034(12) 0.029(11) 0.009(8) 0.011(9)
C10 0.08(2) 0.058(17) 0.016(11) 0.009(11) -0.018(11) 0.024(14)
C11 0.046(15) 0.054(16) 0.045(15) 0.004(13) 0.003(11) 0.026(12)
C12 0.023(11) 0.038(13) 0.053(15) 0.019(11) 0.002(10) 0.010(9)
O1 0.033(8) 0.045(9) 0.016(7) -0.004(6) 0.003(6) 0.016(7)
O2 0.036(9) 0.053(11) 0.048(10) 0.005(8) -0.007(7) 0.013(8)
O3 0.037(9) 0.031(8) 0.050(10) 0.021(7) 0.008(7) 0.006(7)
O4 0.054(11) 0.056(11) 0.047(10) 0.036(9) 0.012(8) 0.018(8)
O5 0.064(12) 0.043(10) 0.056(12) 0.020(9) 0.007(9) 0.025(9)
O6 0.033(8) 0.033(8) 0.036(9) 0.010(7) 0.014(6) 0.009(6)
O7 0.028(6) 0.054(7) 0.044(7) 0.011(6) 0.005(5) 0.023(5)
O8 0.028(6) 0.054(7) 0.044(7) 0.011(6) 0.005(5) 0.023(5)
O9 0.026(7) 0.034(8) 0.033(8) 0.016(6) 0.011(6) 0.018(6)
O10 0.051(10) 0.071(12) 0.032(9) 0.031(9) 0.025(7) 0.020(9)
O11 0.035(8) 0.033(8) 0.018(7) 0.003(6) -0.005(6) 0.006(6)
O12 0.046(10) 0.044(10) 0.040(10) 0.001(8) 0.007(7) 0.017(8)
O13 0.026(8) 0.073(12) 0.027(8) 0.022(8) 0.015(6) 0.004(7)
O14 0.028(8) 0.068(11) 0.024(8) 0.029(7) 0.013(6) 0.017(7)

loop_
_atom_type_symbol
_atom_type_description
_atom_type_scat_dispersion_real
_atom_type_scat_dispersion_imag
_atom_type_scat_source
C C 0.0033 0.0016 'International Tables Vol C Tables 4.2.6.8 and 6.1.1.4'
H H 0.0000 0.0000 'International Tables Vol C Tables 4.2.6.8 and 6.1.1.4'
Pr Pr -0.2180 2.8214 'International Tables Vol C Tables 4.2.6.8 and 6.1.1.4'
O O 0.0106 0.0060 'International Tables Vol C Tables 4.2.6.8 and 6.1.1.4'

loop_
_geom_angle_atom_site_label_1
_geom_angle_atom_site_label_2
_geom_angle_atom_site_label_3
_geom_angle
_geom_angle_site_symmetry_1
_geom_angle_site_symmetry_3
O8 Pr1 O14 78.6(5) . .
O8 Pr1 O11 73.7(5) . .
O14 Pr1 O11 144.4(5) . .
O8 Pr1 O6 143.6(5) . .
O14 Pr1 O6 72.0(5) . .
O11 Pr1 O6 141.2(5) . .
O8 Pr1 O4 76.4(5) . .
O14 Pr1 O4 80.7(6) . .
O11 Pr1 O4 71.5(5) . .
O6 Pr1 O4 118.1(5) . .
O8 Pr1 O9 139.1(5) . .
O14 Pr1 O9 142.4(4) . .
O11 Pr1 O9 68.6(5) . .
O6 Pr1 O9 72.6(5) . .
O4 Pr1 O9 105.4(5) . .
O8 Pr1 O1 77.6(5) . .
O14 Pr1 O1 124.9(5) . .
O11 Pr1 O1 70.1(5) . .
O6 Pr1 O1 102.2(5) . .
O4 Pr1 O1 138.2(5) . .
O9 Pr1 O1 75.1(4) . .
O8 Pr1 O2 73.6(6) . .
O14 Pr1 O2 75.4(5) . .
O11 Pr1 O2 116.4(5) . .
O6 Pr1 O2 78.6(5) . .
O4 Pr1 O2 144.7(6) . .
O9 Pr1 O2 109.4(5) . .
O1 Pr1 O2 50.4(5) . .
O8 Pr1 O3 121.0(5) . .
O14 Pr1 O3 71.1(5) . .
O11 Pr1 O3 104.9(5) . .
O6 Pr1 O3 68.6(5) . .
O4 Pr1 O3 50.0(5) . .
O9 Pr1 O3 84.6(5) . .
O1 Pr1 O3 159.5(5) . .
O2 Pr1 O3 138.7(5) . .
O8 Pr1 C12 71.3(6) . .
O14 Pr1 C12 98.6(6) . .
O11 Pr1 C12 93.3(6) . .
O6 Pr1 C12 92.3(5) . .
O4 Pr1 C12 147.1(6) . .
O9 Pr1 C12 95.1(6) . .
O1 Pr1 C12 26.4(6) . .
O2 Pr1 C12 24.2(6) . .
O3 Pr1 C12 160.2(6) . .
O8 Pr1 C4 97.7(7) . .
O14 Pr1 C4 73.6(6) . .
O11 Pr1 C4 88.3(6) . .
O6 Pr1 C4 94.0(6) . .
O4 Pr1 C4 24.2(6) . .
O9 Pr1 C4 96.7(6) . .
O1 Pr1 C4 158.4(6) . .
O2 Pr1 C4 148.9(6) . .
O3 Pr1 C4 25.8(6) . .
C12 Pr1 C4 167.8(7) . .
O8 Pr1 Pr2 64.9(4) . .
O14 Pr1 Pr2 140.3(3) . .
O11 Pr1 Pr2 36.8(3) . .
O6 Pr1 Pr2 132.3(4) . .
O4 Pr1 Pr2 103.9(4) . .
O9 Pr1 Pr2 75.3(3) . .
O1 Pr1 Pr2 34.7(3) . .
O2 Pr1 Pr2 79.8(4) . .
O3 Pr1 Pr2 141.2(4) . .
C12 Pr1 Pr2 56.4(5) . .
C4 Pr1 Pr2 124.3(5) . .
O10 Pr2 O3 74.8(5) . 1_455
O10 Pr2 O1 141.6(5) . .
O3 Pr2 O1 141.7(5) 1_455 .
O10 Pr2 O13 79.9(5) . .
O3 Pr2 O13 145.1(5) 1_455 .
O1 Pr2 O13 70.3(5) . .
O10 Pr2 O12 77.6(6) . .
O3 Pr2 O12 72.2(6) 1_455 .
O1 Pr2 O12 118.2(5) . .
O13 Pr2 O12 79.4(6) . .
O10 Pr2 O6 75.5(5) . 1_455
O3 Pr2 O6 70.4(5) 1_455 1_455
O1 Pr2 O6 102.5(5) . 1_455
O13 Pr2 O6 125.5(5) . 1_455
O12 Pr2 O6 138.3(5) . 1_455
O10 Pr2 O7 139.1(5) . .
O3 Pr2 O7 67.7(5) 1_455 .
O1 Pr2 O7 74.1(5) . .
O13 Pr2 O7 141.1(5) . .
O12 Pr2 O7 104.8(6) . .
O6 Pr2 O7 77.1(5) 1_455 .
O10 Pr2 O11 122.6(5) . .
O3 Pr2 O11 104.5(5) 1_455 .
O1 Pr2 O11 69.0(5) . .
O13 Pr2 O11 69.9(5) . .
O12 Pr2 O11 50.1(5) . .
O6 Pr2 O11 160.1(5) 1_455 .
O7 Pr2 O11 83.2(4) . .
O10 Pr2 O5 72.6(6) . .
O3 Pr2 O5 117.4(5) 1_455 .
O1 Pr2 O5 77.1(6) . .
O13 Pr2 O5 76.0(6) . .
O12 Pr2 O5 144.0(6) . .
O6 Pr2 O5 50.4(5) 1_455 .
O7 Pr2 O5 110.9(5) . .
O11 Pr2 O5 138.1(5) . .
O10 Pr2 C5 100.5(6) . .
O3 Pr2 C5 89.1(6) 1_455 .
O1 Pr2 C5 93.0(6) . .
O13 Pr2 C5 72.3(6) . .
O12 Pr2 C5 25.6(6) . .
O6 Pr2 C5 159.5(6) 1_455 .
O7 Pr2 C5 94.7(6) . .
O11 Pr2 C5 24.5(6) . .
O5 Pr2 C5 148.3(6) . .
O10 Pr2 C8 72.2(6) . .
O3 Pr2 C8 92.8(5) 1_455 .
O1 Pr2 C8 90.6(6) . .
O13 Pr2 C8 101.9(6) . .
O12 Pr2 C8 148.9(6) . .
O6 Pr2 C8 24.1(5) 1_455 .
O7 Pr2 C8 93.6(6) . .
O11 Pr2 C8 159.4(6) . .
O5 Pr2 C8 26.3(6) . .
C5 Pr2 C8 171.6(6) . .
O10 Pr2 Pr1 149.9(3) . .
O3 Pr2 Pr1 122.5(4) 1_455 .
O1 Pr2 Pr1 35.8(4) . .
O13 Pr2 Pr1 73.0(4) . .
O12 Pr2 Pr1 84.7(4) . .
O6 Pr2 Pr1 131.5(4) 1_455 .
O7 Pr2 Pr1 69.0(3) . .
O11 Pr2 Pr1 34.6(3) . .
O5 Pr2 Pr1 112.1(4) . .
C5 Pr2 Pr1 59.1(5) . .
C8 Pr2 Pr1 125.7(4) . .
O8 C1 O7 126(2) . .
O8 C1 C2 119.1(19) . .
O7 C1 C2 114.3(18) . .
C1 C2 C3 114.3(19) . .
C1 C2 H2A 108.7 . .
C3 C2 H2A 108.7 . .
C1 C2 H2B 108.7 . .
C3 C2 H2B 108.7 . .
H2A C2 H2B 107.6 . .
C4 C3 C2 115.7(19) 2_757 .
C4 C3 H3A 108.4 2_757 .
C2 C3 H3A 108.4 . .
C4 C3 H3B 108.4 2_757 .
C2 C3 H3B 108.4 . .
H3A C3 H3B 107.4 . .
O4 C4 O3 118(2) . .
O4 C4 C3 123(3) . 2_757
O3 C4 C3 119(2) . 2_757
O4 C4 Pr1 56.3(13) . .
O3 C4 Pr1 61.5(12) . .
C3 C4 Pr1 177.2(16) 2_757 .
O11 C5 O12 124(2) . .
O11 C5 C6 120(2) . .
O12 C5 C6 116(2) . .
O11 C5 Pr2 64.2(13) . .
O12 C5 Pr2 59.5(12) . .
C6 C5 Pr2 175.5(17) . .
C5 C6 C10 113.3(18) . .
C5 C6 H6A 108.9 . .
C10 C6 H6A 108.9 . .
C5 C6 H6B 108.9 . .
C10 C6 H6B 108.9 . .
H6A C6 H6B 107.7 . .
C8 C7 C11 113(2) . 2_667
C8 C7 H7A 109.1 . .
C11 C7 H7A 109.1 2_667 .
C8 C7 H7B 109.1 . .
C11 C7 H7B 109.1 2_667 .
H7A C7 H7B 107.8 . .
O6 C8 O5 118.3(19) 1_455 .
O6 C8 C7 122(2) 1_455 .
O5 C8 C7 119.3(19) . .
O6 C8 Pr2 57.3(11) 1_455 .
O5 C8 Pr2 61.0(11) . .
C7 C8 Pr2 175.7(18) . .
O10 C9 O9 120.8(18) 1_655 .
O10 C9 C10 125(2) 1_655 2_756
O9 C9 C10 114(2) . 2_756
C9 C10 C6 110(2) 2_756 .
C9 C10 H10A 109.7 2_756 .
C6 C10 H10A 109.7 . .
C9 C10 H10B 109.7 2_756 .
C6 C10 H10B 109.7 . .
H10A C10 H10B 108.2 . .
C12 C11 C7 113(2) . 2_667
O2 C12 O1 118(2) . .
O2 C12 C11 124(2) . .
O1 C12 C11 118(2) . .
O2 C12 Pr1 59.1(12) . .
O1 C12 Pr1 59.5(10) . .
C11 C12 Pr1 174.0(17) . .
C12 O1 Pr2 131.1(13) . .
C12 O1 Pr1 94.1(12) . .
Pr2 O1 Pr1 109.5(6) . .
C12 O2 Pr1 96.7(14) . .
C4 O3 Pr2 158.7(15) . 1_655
C4 O3 Pr1 92.6(13) . .
Pr2 O3 Pr1 108.6(6) 1_655 .
C4 O4 Pr1 99.5(17) . .
C8 O5 Pr2 92.6(13) . .
C8 O6 Pr1 135.0(14) 1_655 .
C8 O6 Pr2 98.6(13) 1_655 1_655
Pr1 O6 Pr2 109.8(6) . 1_655
C1 O7 Pr2 129.2(14) . .
C1 O8 Pr1 138.3(15) . .
C9 O9 Pr1 131.8(12) . .
C9 O10 Pr2 142.5(15) 1_455 .
C5 O11 Pr1 160.1(15) . .
C5 O11 Pr2 91.3(14) . .
Pr1 O11 Pr2 108.6(5) . .
C5 O12 Pr2 94.8(15) . .
Pr2 O13 H13A 116.0 . .
Pr2 O13 H13B 115.1 . .
H13A O13 H13B 103.0 . .
Pr1 O14 H14A 112.5 . .
Pr1 O14 H14B 114.1 . .
H14A O14 H14B 105.0 . .

loop_
_geom_bond_atom_site_label_1
_geom_bond_atom_site_label_2
_geom_bond_distance
_geom_bond_site_symmetry_2
Pr1 O8 2.437(16) .
Pr1 O14 2.472(15) .
Pr1 O11 2.474(14) .
Pr1 O6 2.501(15) .
Pr1 O4 2.518(17) .
Pr1 O9 2.543(15) .
Pr1 O1 2.567(15) .
Pr1 O2 2.567(17) .
Pr1 O3 2.627(16) .
Pr1 C12 2.97(2) .
Pr1 C4 2.99(3) .
Pr1 Pr2 4.133(5) .
Pr2 O10 2.382(18) .
Pr2 O3 2.462(16) 1_455
Pr2 O1 2.495(15) .
Pr2 O13 2.510(14) .
Pr2 O12 2.512(16) .
Pr2 O6 2.552(14) 1_455
Pr2 O7 2.595(18) .
Pr2 O11 2.615(15) .
Pr2 O5 2.626(17) .
Pr2 C5 2.90(2) .
Pr2 C8 3.00(2) .
C1 O8 1.24(2) .
C1 O7 1.28(3) .
C1 C2 1.47(3) .
C2 C3 1.53(3) .
C2 H2A 0.9700 .
C2 H2B 0.9700 .
C3 C4 1.47(3) 2_757
C3 H3A 0.9700 .
C3 H3B 0.9700 .
C4 O4 1.24(3) .
C4 O3 1.30(3) .
C4 C3 1.47(3) 2_757
C5 O11 1.21(3) .
C5 O12 1.26(3) .
C5 C6 1.55(3) .
C6 C10 1.67(4) .
C6 H6A 0.9700 .
C6 H6B 0.9700 .
C7 C8 1.45(3) .
C7 C11 1.50(4) 2_667
C7 H7A 0.9700 .
C7 H7B 0.9700 .
C8 O6 1.24(3) 1_455
C8 O5 1.33(3) .
C9 O10 1.30(3) 1_655
C9 O9 1.33(2) .
C9 C10 1.40(3) 2_756
C10 C9 1.40(3) 2_756
C10 H10A 0.9700 .
C10 H10B 0.9700 .
C11 C12 1.47(3) .
C11 C7 1.50(4) 2_667
C12 O2 1.23(3) .
C12 O1 1.33(3) .
O3 Pr2 2.462(15) 1_655
O6 C8 1.24(3) 1_655
O6 Pr2 2.552(14) 1_655
O10 C9 1.30(3) 1_455
O13 H13A 0.9806 .
O13 H13B 0.9666 .
O14 H14A 0.9425 .
O14 H14B 0.9443 .
